data_7014268
loop_
_publ_author_name
'Mareque Rivas, Juan C.'
'Salvagni, Emiliano'
'Parsons, Simon'

_publ_section_title
;
 Investigating the effect of hydrogen bonding environments in amide
 cleavage reactions at zinc(II) complexes with intramolecular amide
 oxygen co-ordination.
;
_journal_issue 24
_journal_name_full 'Dalton transactions (Cambridge, England : 2003)'
_journal_page_first 4185
_journal_page_last 4192
_journal_paper_doi 10.1039/b414223c
_journal_year 2004
_chemical_formula_moiety '[C21 H32 N6 O S Zn] (Cl O4)2'
_chemical_formula_sum 'C21 H32 Cl2 N6 O9 S Zn'
_chemical_formula_weight 680.86
_chemical_name_systematic
;
?
;
_space_group_IT_number 2
_symmetry_cell_setting triclinic
_symmetry_space_group_name_Hall '-P 1'
_symmetry_space_group_name_H-M 'P -1'
_atom_sites_solution_hydrogens mixed
_atom_sites_solution_primary direct
_atom_sites_solution_secondary difmap
_audit_creation_method SHELXL-97
_cell_angle_alpha 87.826(2)
_cell_angle_beta 85.209(2)
_cell_angle_gamma 69.217(2)
_cell_formula_units_Z 2
_cell_length_a 10.0729(12)
_cell_length_b 10.6189(12)
_cell_length_c 14.2244(16)
_cell_measurement_temperature 150(2)
_cell_volume 1417.5(3)
_computing_structure_refinement 'SHELXL-97 (Sheldrick, 1997)'
_computing_structure_solution 'SHELXS-97 (Sheldrick, 1990)'
_diffrn_ambient_temperature 150(2)
_diffrn_measured_fraction_theta_full 0.989
_diffrn_measured_fraction_theta_max 0.989
_diffrn_radiation_monochromator graphite
_diffrn_radiation_source 'fine-focus sealed tube'
_diffrn_radiation_type MoK\a
_diffrn_radiation_wavelength 0.71073
_diffrn_reflns_av_R_equivalents 0.0560
_diffrn_reflns_av_sigmaI/netI 0.0983
_diffrn_reflns_limit_h_max 11
_diffrn_reflns_limit_h_min -11
_diffrn_reflns_limit_k_max 12
_diffrn_reflns_limit_k_min -12
_diffrn_reflns_limit_l_max 16
_diffrn_reflns_limit_l_min -16
_diffrn_reflns_number 10285
_diffrn_reflns_theta_full 25.00
_diffrn_reflns_theta_max 25.00
_diffrn_reflns_theta_min 1.44
_exptl_absorpt_coefficient_mu 1.188
_exptl_absorpt_correction_T_max 1
_exptl_absorpt_correction_T_min 0.714
_exptl_absorpt_correction_type multi-scan
_exptl_absorpt_process_details Sadabs
_exptl_crystal_colour Colourless
_exptl_crystal_density_diffrn 1.595
_exptl_crystal_density_method 'not measured'
_exptl_crystal_description block
_exptl_crystal_F_000 704
_exptl_crystal_size_max 0.19
_exptl_crystal_size_mid 0.18
_exptl_crystal_size_min 0.14
_refine_diff_density_max 0.878
_refine_diff_density_min -0.543
_refine_diff_density_rms 0.105
_refine_ls_extinction_method none
_refine_ls_goodness_of_fit_ref 1.192
_refine_ls_hydrogen_treatment riding/refall
_refine_ls_matrix_type full
_refine_ls_number_parameters 381
_refine_ls_number_reflns 4928
_refine_ls_number_restraints 0
_refine_ls_restrained_S_all 1.192
_refine_ls_R_factor_all 0.1073
_refine_ls_R_factor_gt 0.0785
_refine_ls_shift/su_max 0.000
_refine_ls_shift/su_mean 0.000
_refine_ls_structure_factor_coef Fsqd
_refine_ls_weighting_details 'calc w=1/[\s^2^(Fo^2^)+(0.0424P)^2^+0.9169P] where P=(Fo^2^+2Fc^2^)/3'
_refine_ls_weighting_scheme calc
_refine_ls_wR_factor_gt 0.1308
_refine_ls_wR_factor_ref 0.1393
_reflns_number_gt 3847
_reflns_number_total 4928
_reflns_threshold_expression >2sigma(I)
_cod_data_source_file b414223c.txt
_cod_data_source_block r52113b
_cod_depositor_comments
;
The following automatic conversions were performed:
'_symmetry_cell_setting' value 'Triclinic' changed to 'triclinic'
according to '/home/saulius/struct/CIF-dictionaries/cif_core.dic'
dictionary named 'cif_core.dic' version 2.4.1 from
2010-06-29.

'_exptl_absorpt_correction_type' value 'Multiscan' changed to
'multi-scan' according to
'/home/saulius/struct/CIF-dictionaries/cif_core.dic' dictionary named
'cif_core.dic' version 2.4.1 from 2010-06-29.

Automatic conversion script
Id: cif_fix_enum 1527 2010-12-29 10:47:43Z saulius 

The following automatic conversions were performed:

'_atom_sites_solution_hydrogens' value 'geom/difmap' was changed to
'mixed'.

Automatic conversion script
Id: cif_fix_values 6452 2018-10-05 10:23:21Z andrius 
;
_cod_original_sg_symbol_H-M P-1
_cod_database_code 7014268

loop_
_symmetry_equiv_pos_as_xyz
'x, y, z'
'-x, -y, -z'

loop_
_atom_site_label
_atom_site_type_symbol
_atom_site_fract_x
_atom_site_fract_y
_atom_site_fract_z
_atom_site_U_iso_or_equiv
_atom_site_adp_type
_atom_site_occupancy
_atom_site_symmetry_multiplicity
_atom_site_calc_flag
_atom_site_refinement_flags
_atom_site_disorder_assembly
_atom_site_disorder_group
Zn Zn 0.28016(7) 0.68130(7) 0.23147(5) 0.0142(2) Uani 1 1 d . . .
N1A N 0.4756(6) 0.5481(5) 0.1843(4) 0.0181(12) Uani 1 1 d . . .
H1NB H 0.544(6) 0.581(5) 0.185(3) 0.002(14) Uiso 1 1 d . . .
H1NA H 0.475(7) 0.521(7) 0.123(5) 0.04(2) Uiso 1 1 d . . .
N1 N 0.0994(5) 0.6452(5) 0.1878(3) 0.0152(11) Uani 1 1 d . . .
C1 C 0.1128(6) 0.6583(6) 0.0831(4) 0.0171(14) Uani 1 1 d . . .
H1A H 0.0197 0.6730 0.0579 0.021 Uiso 1 1 calc R . .
H1B H 0.1826 0.5739 0.0560 0.021 Uiso 1 1 calc R . .
C1A C 0.5132(6) 0.4255(6) 0.2432(4) 0.0212(14) Uani 1 1 d . . .
H1AA H 0.6174 0.3900 0.2488 0.025 Uiso 1 1 calc R . .
H1AB H 0.4879 0.3560 0.2123 0.025 Uiso 1 1 calc R . .
N2 N 0.2214(5) 0.8187(4) 0.1206(3) 0.0151(11) Uani 1 1 d . . .
N2A N 0.3246(5) 0.5668(5) 0.3527(3) 0.0180(11) Uani 1 1 d . . .
C2A C 0.4378(6) 0.4517(6) 0.3403(4) 0.0173(14) Uani 1 1 d . . .
C2 C 0.1605(6) 0.7743(6) 0.0543(4) 0.0146(13) Uani 1 1 d . . .
C3A C 0.4816(7) 0.3597(6) 0.4123(4) 0.0236(15) Uani 1 1 d . . .
H3AA H 0.5642 0.2811 0.4033 0.028 Uiso 1 1 calc R . .
C3 C 0.1473(6) 0.8308(6) -0.0341(4) 0.0216(15) Uani 1 1 d . . .
H3A H 0.1037 0.7992 -0.0801 0.026 Uiso 1 1 calc R . .
C4A C 0.4018(7) 0.3847(6) 0.4985(4) 0.0271(16) Uani 1 1 d . . .
H4AA H 0.4268 0.3199 0.5480 0.033 Uiso 1 1 calc R . .
C4 C 0.1976(7) 0.9335(6) -0.0555(4) 0.0229(15) Uani 1 1 d . . .
H4A H 0.1952 0.9694 -0.1178 0.028 Uiso 1 1 calc R . .
C5 C 0.2516(6) 0.9844(6) 0.0134(4) 0.0202(14) Uani 1 1 d . . .
H5A H 0.2823 1.0584 0.0003 0.024 Uiso 1 1 calc R . .
C5A C 0.2881(7) 0.5012(6) 0.5130(4) 0.0238(15) Uani 1 1 d . . .
H5AA H 0.2336 0.5184 0.5720 0.029 Uiso 1 1 calc R . .
C6 C 0.2604(6) 0.9257(6) 0.1027(4) 0.0154(13) Uani 1 1 d . . .
C6A C 0.2534(7) 0.5952(6) 0.4384(4) 0.0211(14) Uani 1 1 d . . .
N7 N 0.3073(5) 0.9795(5) 0.1752(4) 0.0164(12) Uani 1 1 d . . .
H7N H 0.325(6) 1.042(6) 0.162(4) 0.013(18) Uiso 1 1 d . . .
N7A N 0.1436(6) 0.7143(6) 0.4503(4) 0.0271(14) Uani 1 1 d . . .
H7NB H 0.102(8) 0.748(7) 0.514(6) 0.06(3) Uiso 1 1 d . . .
H7NA H 0.148(5) 0.781(5) 0.416(4) 0.002(14) Uiso 1 1 d . . .
O8 O 0.2865(4) 0.8453(4) 0.3000(3) 0.0205(10) Uani 1 1 d . . .
C8 C 0.3062(6) 0.9488(6) 0.2681(4) 0.0151(13) Uani 1 1 d . . .
C9 C 0.3374(6) 1.0413(6) 0.3345(4) 0.0161(13) Uani 1 1 d . . .
C10C C 0.3031(7) 1.0062(6) 0.4365(4) 0.0263(16) Uani 1 1 d . . .
H10A H 0.2011 1.0218 0.4468 0.039 Uiso 1 1 calc R . .
H10B H 0.3284 1.0629 0.4793 0.039 Uiso 1 1 calc R . .
H10C H 0.3577 0.9112 0.4490 0.039 Uiso 1 1 calc R . .
C10A C 0.2510(7) 1.1898(6) 0.3152(5) 0.0244(15) Uani 1 1 d . . .
H10D H 0.1491 1.2046 0.3248 0.037 Uiso 1 1 calc R . .
H10E H 0.2735 1.2129 0.2499 0.037 Uiso 1 1 calc R . .
H10F H 0.2752 1.2467 0.3584 0.037 Uiso 1 1 calc R . .
C10B C 0.4974(6) 1.0166(7) 0.3188(5) 0.0293(17) Uani 1 1 d . . .
H10G H 0.5198 1.0390 0.2534 0.044 Uiso 1 1 calc R . .
H10H H 0.5519 0.9217 0.3315 0.044 Uiso 1 1 calc R . .
H10I H 0.5226 1.0734 0.3616 0.044 Uiso 1 1 calc R . .
C11 C -0.0284(6) 0.7528(6) 0.2310(4) 0.0186(14) Uani 1 1 d . . .
H11B H -0.0229 0.8414 0.2114 0.022 Uiso 1 1 calc R . .
H11A H -0.0255 0.7459 0.3005 0.022 Uiso 1 1 calc R . .
C12 C -0.1696(7) 0.7489(6) 0.2059(5) 0.0256(16) Uani 1 1 d . . .
H12B H -0.1746 0.7582 0.1366 0.031 Uiso 1 1 calc R . .
H12A H -0.2475 0.8264 0.2353 0.031 Uiso 1 1 calc R . .
S13 S -0.19587(18) 0.59454(18) 0.24452(12) 0.0286(4) Uani 1 1 d . . .
C14 C -0.0324(6) 0.4798(6) 0.1887(4) 0.0233(15) Uani 1 1 d . . .
H14B H -0.0222 0.3862 0.2074 0.028 Uiso 1 1 calc R . .
H14A H -0.0365 0.4876 0.1193 0.028 Uiso 1 1 calc R . .
C15 C 0.0963(6) 0.5092(6) 0.2162(4) 0.0187(14) Uani 1 1 d . . .
H15B H 0.0997 0.4999 0.2856 0.022 Uiso 1 1 calc R . .
H15A H 0.1834 0.4401 0.1876 0.022 Uiso 1 1 calc R . .
Cl1 Cl 0.37314(16) 1.28564(15) 0.01433(10) 0.0199(4) Uani 1 1 d . . .
O1P O 0.4319(5) 1.2165(4) -0.0727(3) 0.0286(11) Uani 1 1 d . . .
O2P O 0.4201(5) 1.1965(4) 0.0931(3) 0.0316(11) Uani 1 1 d . . .
O3P O 0.2204(4) 1.3327(4) 0.0173(3) 0.0287(11) Uani 1 1 d . . .
O4P O 0.4187(5) 1.3992(4) 0.0217(3) 0.0301(11) Uani 1 1 d . . .
Cl2 Cl 0.89530(15) 0.11387(15) 0.31267(10) 0.0190(4) Uani 1 1 d . . .
O5P O 0.9950(4) 0.0794(4) 0.2309(3) 0.0286(11) Uani 1 1 d . . .
O6P O 0.8581(5) 0.2540(4) 0.3331(3) 0.0349(12) Uani 1 1 d . . .
O7P O 0.9590(5) 0.0352(5) 0.3917(3) 0.0411(13) Uani 1 1 d . . .
O8P O 0.7691(5) 0.0887(5) 0.2945(3) 0.0369(13) Uani 1 1 d . . .

loop_
_atom_site_aniso_label
_atom_site_aniso_U_11
_atom_site_aniso_U_22
_atom_site_aniso_U_33
_atom_site_aniso_U_23
_atom_site_aniso_U_13
_atom_site_aniso_U_12
Zn 0.0158(4) 0.0130(4) 0.0147(4) 0.0014(3) -0.0015(3) -0.0061(3)
N1A 0.016(3) 0.022(3) 0.018(3) 0.002(2) -0.001(2) -0.010(3)
N1 0.017(3) 0.014(3) 0.016(3) 0.002(2) -0.001(2) -0.008(2)
C1 0.023(4) 0.012(3) 0.013(3) -0.001(2) -0.006(3) -0.002(3)
C1A 0.019(4) 0.016(3) 0.024(4) 0.000(3) -0.002(3) -0.001(3)
N2 0.017(3) 0.009(3) 0.020(3) 0.001(2) 0.001(2) -0.006(2)
N2A 0.016(3) 0.017(3) 0.023(3) -0.001(2) 0.000(2) -0.008(2)
C2A 0.019(3) 0.021(3) 0.018(3) 0.000(3) -0.007(3) -0.014(3)
C2 0.013(3) 0.014(3) 0.018(3) 0.000(3) -0.003(3) -0.005(3)
C3A 0.022(4) 0.020(4) 0.032(4) 0.005(3) -0.005(3) -0.011(3)
C3 0.026(4) 0.024(4) 0.022(4) -0.004(3) -0.008(3) -0.016(3)
C4A 0.041(4) 0.021(4) 0.025(4) 0.003(3) -0.006(3) -0.017(3)
C4 0.028(4) 0.023(4) 0.015(3) 0.005(3) -0.004(3) -0.006(3)
C5 0.023(4) 0.014(3) 0.024(4) 0.006(3) 0.004(3) -0.009(3)
C5A 0.035(4) 0.026(4) 0.014(3) 0.000(3) 0.003(3) -0.016(3)
C6 0.008(3) 0.018(3) 0.017(3) -0.001(3) -0.003(2) 0.000(3)
C6A 0.022(4) 0.025(4) 0.021(4) -0.002(3) 0.002(3) -0.014(3)
N7 0.020(3) 0.013(3) 0.018(3) 0.000(2) 0.002(2) -0.009(2)
N7A 0.031(4) 0.020(3) 0.026(3) 0.001(3) 0.005(3) -0.006(3)
O8 0.030(3) 0.016(2) 0.020(2) -0.0007(18) -0.0002(19) -0.013(2)
C8 0.004(3) 0.014(3) 0.022(3) -0.002(3) 0.005(2) 0.002(2)
C9 0.014(3) 0.013(3) 0.023(3) 0.003(3) -0.007(3) -0.006(3)
C10C 0.037(4) 0.022(4) 0.026(4) -0.004(3) -0.007(3) -0.016(3)
C10A 0.027(4) 0.016(3) 0.031(4) -0.006(3) -0.005(3) -0.008(3)
C10B 0.017(4) 0.033(4) 0.038(4) -0.010(3) -0.002(3) -0.008(3)
C11 0.021(4) 0.021(3) 0.016(3) -0.005(3) 0.000(3) -0.010(3)
C12 0.019(4) 0.025(4) 0.031(4) -0.001(3) 0.005(3) -0.008(3)
S13 0.0217(9) 0.0367(11) 0.0333(10) 0.0058(8) 0.0004(8) -0.0188(8)
C14 0.025(4) 0.027(4) 0.026(4) 0.006(3) -0.006(3) -0.018(3)
C15 0.025(4) 0.017(3) 0.017(3) -0.001(3) 0.002(3) -0.012(3)
Cl1 0.0211(9) 0.0210(8) 0.0209(8) -0.0018(6) 0.0013(7) -0.0120(7)
O1P 0.028(3) 0.032(3) 0.025(3) -0.010(2) 0.002(2) -0.011(2)
O2P 0.042(3) 0.039(3) 0.022(3) 0.012(2) -0.010(2) -0.024(2)
O3P 0.018(3) 0.034(3) 0.035(3) -0.013(2) 0.005(2) -0.011(2)
O4P 0.043(3) 0.025(3) 0.030(3) -0.006(2) 0.003(2) -0.022(2)
Cl2 0.0151(8) 0.0246(9) 0.0178(8) -0.0041(6) 0.0012(6) -0.0080(7)
O5P 0.024(3) 0.038(3) 0.019(2) -0.005(2) 0.007(2) -0.006(2)
O6P 0.036(3) 0.026(3) 0.042(3) -0.013(2) 0.011(2) -0.013(2)
O7P 0.043(3) 0.048(3) 0.027(3) 0.016(2) -0.011(2) -0.010(3)
O8P 0.018(3) 0.056(3) 0.043(3) -0.015(3) 0.003(2) -0.021(2)

loop_
_atom_type_symbol
_atom_type_description
_atom_type_scat_dispersion_real
_atom_type_scat_dispersion_imag
_atom_type_scat_source
C C 0.0033 0.0016 'International Tables Vol C Tables 4.2.6.8 and 6.1.1.4'
H H 0.0000 0.0000 'International Tables Vol C Tables 4.2.6.8 and 6.1.1.4'
N N 0.0061 0.0033 'International Tables Vol C Tables 4.2.6.8 and 6.1.1.4'
O O 0.0106 0.0060 'International Tables Vol C Tables 4.2.6.8 and 6.1.1.4'
S S 0.1246 0.1234 'International Tables Vol C Tables 4.2.6.8 and 6.1.1.4'
Cl Cl 0.1484 0.1585 'International Tables Vol C Tables 4.2.6.8 and 6.1.1.4'
Zn Zn 0.2839 1.4301 'International Tables Vol C Tables 4.2.6.8 and 6.1.1.4'

loop_
_geom_angle_atom_site_label_1
_geom_angle_atom_site_label_2
_geom_angle_atom_site_label_3
_geom_angle
_geom_angle_site_symmetry_1
_geom_angle_site_symmetry_3
_geom_angle_publ_flag
N1A Zn O8 114.6(2) . . ?
N1A Zn N2A 82.3(2) . . ?
O8 Zn N2A 90.57(17) . . ?
N1A Zn N2 104.01(19) . . ?
O8 Zn N2 82.91(17) . . ?
N2A Zn N2 172.36(19) . . ?
N1A Zn N1 116.3(2) . . ?
O8 Zn N1 128.61(17) . . ?
N2A Zn N1 102.88(18) . . ?
N2 Zn N1 78.39(18) . . ?
C1A N1A Zn 110.0(4) . . ?
C1A N1A H1NB 108(3) . . ?
Zn N1A H1NB 113(3) . . ?
C1A N1A H1NA 106(4) . . ?
Zn N1A H1NA 111(4) . . ?
H1NB N1A H1NA 108(5) . . ?
C1 N1 C11 112.1(4) . . ?
C1 N1 C15 110.7(4) . . ?
C11 N1 C15 110.4(4) . . ?
C1 N1 Zn 103.7(3) . . ?
C11 N1 Zn 106.4(3) . . ?
C15 N1 Zn 113.3(3) . . ?
N1 C1 C2 110.7(4) . . ?
N1 C1 H1A 109.5 . . ?
C2 C1 H1A 109.5 . . ?
N1 C1 H1B 109.5 . . ?
C2 C1 H1B 109.5 . . ?
H1A C1 H1B 108.1 . . ?
N1A C1A C2A 112.0(5) . . ?
N1A C1A H1AA 109.2 . . ?
C2A C1A H1AA 109.2 . . ?
N1A C1A H1AB 109.2 . . ?
C2A C1A H1AB 109.2 . . ?
H1AA C1A H1AB 107.9 . . ?
C6 N2 C2 120.0(5) . . ?
C6 N2 Zn 126.9(4) . . ?
C2 N2 Zn 111.9(4) . . ?
C6A N2A C2A 119.7(5) . . ?
C6A N2A Zn 127.2(4) . . ?
C2A N2A Zn 113.1(4) . . ?
N2A C2A C3A 121.9(6) . . ?
N2A C2A C1A 117.3(5) . . ?
C3A C2A C1A 120.8(6) . . ?
N2 C2 C3 121.1(5) . . ?
N2 C2 C1 116.0(5) . . ?
C3 C2 C1 122.9(5) . . ?
C2A C3A C4A 118.2(6) . . ?
C2A C3A H3AA 120.9 . . ?
C4A C3A H3AA 120.9 . . ?
C2 C3 C4 119.3(6) . . ?
C2 C3 H3A 120.4 . . ?
C4 C3 H3A 120.4 . . ?
C5A C4A C3A 120.8(6) . . ?
C5A C4A H4AA 119.6 . . ?
C3A C4A H4AA 119.6 . . ?
C3 C4 C5 119.7(6) . . ?
C3 C4 H4A 120.1 . . ?
C5 C4 H4A 120.1 . . ?
C4 C5 C6 118.9(6) . . ?
C4 C5 H5A 120.5 . . ?
C6 C5 H5A 120.5 . . ?
C4A C5A C6A 118.4(6) . . ?
C4A C5A H5AA 120.8 . . ?
C6A C5A H5AA 120.8 . . ?
N2 C6 C5 120.7(5) . . ?
N2 C6 N7 119.1(5) . . ?
C5 C6 N7 120.2(5) . . ?
N2A C6A N7A 118.7(6) . . ?
N2A C6A C5A 120.8(6) . . ?
N7A C6A C5A 120.5(6) . . ?
C8 N7 C6 129.1(5) . . ?
C8 N7 H7N 115(4) . . ?
C6 N7 H7N 115(4) . . ?
C6A N7A H7NB 121(4) . . ?
C6A N7A H7NA 117(4) . . ?
H7NB N7A H7NA 109(6) . . ?
C8 O8 Zn 130.3(4) . . ?
O8 C8 N7 122.5(5) . . ?
O8 C8 C9 119.6(5) . . ?
N7 C8 C9 117.9(5) . . ?
C8 C9 C10C 109.8(5) . . ?
C8 C9 C10A 111.7(5) . . ?
C10C C9 C10A 109.3(5) . . ?
C8 C9 C10B 106.8(5) . . ?
C10C C9 C10B 109.3(5) . . ?
C10A C9 C10B 110.0(5) . . ?
C9 C10C H10A 109.5 . . ?
C9 C10C H10B 109.5 . . ?
H10A C10C H10B 109.5 . . ?
C9 C10C H10C 109.5 . . ?
H10A C10C H10C 109.5 . . ?
H10B C10C H10C 109.5 . . ?
C9 C10A H10D 109.5 . . ?
C9 C10A H10E 109.5 . . ?
H10D C10A H10E 109.5 . . ?
C9 C10A H10F 109.5 . . ?
H10D C10A H10F 109.5 . . ?
H10E C10A H10F 109.5 . . ?
C9 C10B H10G 109.5 . . ?
C9 C10B H10H 109.5 . . ?
H10G C10B H10H 109.5 . . ?
C9 C10B H10I 109.5 . . ?
H10G C10B H10I 109.5 . . ?
H10H C10B H10I 109.5 . . ?
N1 C11 C12 115.1(5) . . ?
N1 C11 H11B 108.5 . . ?
C12 C11 H11B 108.5 . . ?
N1 C11 H11A 108.5 . . ?
C12 C11 H11A 108.5 . . ?
H11B C11 H11A 107.5 . . ?
C11 C12 S13 112.4(4) . . ?
C11 C12 H12B 109.1 . . ?
S13 C12 H12B 109.1 . . ?
C11 C12 H12A 109.1 . . ?
S13 C12 H12A 109.1 . . ?
H12B C12 H12A 107.9 . . ?
C14 S13 C12 97.0(3) . . ?
C15 C14 S13 111.5(4) . . ?
C15 C14 H14B 109.3 . . ?
S13 C14 H14B 109.3 . . ?
C15 C14 H14A 109.3 . . ?
S13 C14 H14A 109.3 . . ?
H14B C14 H14A 108.0 . . ?
N1 C15 C14 115.4(5) . . ?
N1 C15 H15B 108.4 . . ?
C14 C15 H15B 108.4 . . ?
N1 C15 H15A 108.4 . . ?
C14 C15 H15A 108.4 . . ?
H15B C15 H15A 107.5 . . ?
O1P Cl1 O2P 110.3(3) . . ?
O1P Cl1 O3P 109.5(3) . . ?
O2P Cl1 O3P 109.1(3) . . ?
O1P Cl1 O4P 110.1(3) . . ?
O2P Cl1 O4P 108.7(3) . . ?
O3P Cl1 O4P 109.3(3) . . ?
O7P Cl2 O8P 110.1(3) . . ?
O7P Cl2 O6P 109.1(3) . . ?
O8P Cl2 O6P 109.1(3) . . ?
O7P Cl2 O5P 109.5(3) . . ?
O8P Cl2 O5P 109.6(3) . . ?
O6P Cl2 O5P 109.5(3) . . ?

loop_
_geom_bond_atom_site_label_1
_geom_bond_atom_site_label_2
_geom_bond_distance
_geom_bond_site_symmetry_2
_geom_bond_publ_flag
Zn N1A 2.050(5) . ?
Zn O8 2.051(4) . ?
Zn N2A 2.058(5) . ?
Zn N2 2.082(5) . ?
Zn N1 2.134(5) . ?
N1A C1A 1.471(7) . ?
N1A H1NB 0.87(5) . ?
N1A H1NA 0.93(7) . ?
N1 C1 1.489(7) . ?
N1 C11 1.490(7) . ?
N1 C15 1.494(7) . ?
C1 C2 1.505(8) . ?
C1 H1A 0.9900 . ?
C1 H1B 0.9900 . ?
C1A C2A 1.505(8) . ?
C1A H1AA 0.9900 . ?
C1A H1AB 0.9900 . ?
N2 C6 1.336(7) . ?
N2 C2 1.351(7) . ?
N2A C6A 1.349(7) . ?
N2A C2A 1.349(7) . ?
C2A C3A 1.375(8) . ?
C2 C3 1.368(8) . ?
C3A C4A 1.389(8) . ?
C3A H3AA 0.9500 . ?
C3 C4 1.372(8) . ?
C3 H3A 0.9500 . ?
C4A C5A 1.363(9) . ?
C4A H4AA 0.9500 . ?
C4 C5 1.373(8) . ?
C4 H4A 0.9500 . ?
C5 C6 1.388(8) . ?
C5 H5A 0.9500 . ?
C5A C6A 1.407(8) . ?
C5A H5AA 0.9500 . ?
C6 N7 1.390(7) . ?
C6A N7A 1.358(8) . ?
N7 C8 1.350(7) . ?
N7 H7N 0.76(6) . ?
N7A H7NB 0.99(8) . ?
N7A H7NA 0.86(5) . ?
O8 C8 1.247(7) . ?
C8 C9 1.516(8) . ?
C9 C10C 1.526(8) . ?
C9 C10A 1.534(8) . ?
C9 C10B 1.536(8) . ?
C10C H10A 0.9800 . ?
C10C H10B 0.9800 . ?
C10C H10C 0.9800 . ?
C10A H10D 0.9800 . ?
C10A H10E 0.9800 . ?
C10A H10F 0.9800 . ?
C10B H10G 0.9800 . ?
C10B H10H 0.9800 . ?
C10B H10I 0.9800 . ?
C11 C12 1.510(8) . ?
C11 H11B 0.9900 . ?
C11 H11A 0.9900 . ?
C12 S13 1.810(6) . ?
C12 H12B 0.9900 . ?
C12 H12A 0.9900 . ?
S13 C14 1.805(6) . ?
C14 C15 1.521(8) . ?
C14 H14B 0.9900 . ?
C14 H14A 0.9900 . ?
C15 H15B 0.9900 . ?
C15 H15A 0.9900 . ?
Cl1 O1P 1.435(4) . ?
Cl1 O2P 1.437(4) . ?
Cl1 O3P 1.437(4) . ?
Cl1 O4P 1.445(4) . ?
Cl2 O7P 1.429(4) . ?
Cl2 O8P 1.434(4) . ?
Cl2 O6P 1.435(4) . ?
Cl2 O5P 1.439(4) . ?
